data_6000287
loop_
_publ_author_name
'Blake, G. R.'
'Battle, P. D.'
'Sloan, J.'
'Vente, J. F.'
'Darriet, J.'
'Weill, F.'

_publ_section_title
;
 Neutron diffraction study of the structures of Ba5CuIr3O12 and
 Ba16Cu3Ir10O39
;
_journal_name_full 'Chemistry of Materials'
_journal_page_first 1551
_journal_page_last 1558
_journal_paper_doi 10.1021/cm9807844
_journal_volume 11
_journal_year 1999
_chemical_formula_sum 'Ba16 Cu3 Ir10 O39'
_space_group_name_H-M_alt 'P 3 2 1'
_cell_angle_alpha 90.000
_cell_angle_beta 90.000
_cell_angle_gamma 120.000
_cell_length_a 10.1344
_cell_length_b 10.1344
_cell_length_c 35.0564
_cell_volume 3118.14
_cod_database_code 6000287

loop_
_atom_site_label
_atom_site_fract_x
_atom_site_fract_y
_atom_site_fract_z
? ? ? ?
